data_4103993
loop_
_publ_author_name
'Binbin Zhou'
'Mark S. Denning'
'Deborah L. Kays'
'Jose M. Goicoechea'

_publ_contact_author 'Jose M. Goicoechea'
_publ_contact_author_address
;    
Chemistry Research Laboratory,
University of Oxford,
Mansfield Road, 
Oxford OX1 3TA. UK.
;
_publ_contact_author_email jose.goicoechea@chem.ox.ac.uk
_publ_contact_author_fax '+44 1865 272690'
_publ_contact_author_phone '+44 1865 275961'
_publ_section_title
;
 Synthesis and Isolation of [Fe@Ge10]3-: A Pentagonal Prismatic Zintl Ion
 Cage Encapsulating an Interstitial Iron Atom
;
_journal_name_full 'Journal of the American Chemical Society'
_journal_page_first 2802
_journal_page_last 2803
_journal_paper_doi 10.1021/ja900055j
_journal_volume 131
_journal_year 2009
_chemical_formula_moiety '3(C18 H36 K N2 O6), Fe Ge10, 2(C2 H6 N2)'
_chemical_formula_sum 'C58 H124 Fe Ge10 K3 N10 O18'
_chemical_formula_weight 2148.72
_chemical_name_systematic
;
[K-(2,2,2-crypt)]3[Fe@Ge10]*2en
;
_space_group_IT_number 2
_symmetry_cell_setting triclinic
_symmetry_space_group_name_Hall '-P 1'
_symmetry_space_group_name_H-M 'P -1'
_atom_sites_solution_hydrogens geom
_atom_sites_solution_primary direct
_atom_sites_solution_secondary difmap
_audit_creation_method SHELXL-97
_cell_angle_alpha 93.2587(3)
_cell_angle_beta 100.4043(3)
_cell_angle_gamma 107.2794(4)
_cell_formula_units_Z 2
_cell_length_a 14.4014(1)
_cell_length_b 15.7227(1)
_cell_length_c 21.6608(2)
_cell_measurement_reflns_used 148030
_cell_measurement_temperature 150(2)
_cell_measurement_theta_max 27.485
_cell_measurement_theta_min 5.097
_cell_volume 4574.28(6)
_computing_cell_refinement
;
KappaCCD software "DENZO" (Otwinowski & Minor, 1996)
;
_computing_data_collection
;
KappaCCD software "Collect" (Nonius, 2000)
;
_computing_data_reduction
;
KappaCCD software "DENZO" (Otwinowski & Minor, 1996)
;
_computing_molecular_graphics 'WinGX (Farrugia, 2005)'
_computing_publication_material 'XCIF (Sheldrick, 2001)'
_computing_structure_refinement 'SHELXL-97 (Sheldrick, 1997)'
_computing_structure_solution 'SHELXS-97 (Sheldrick, 1990)'
_diffrn_ambient_temperature 150(2)
_diffrn_detector_area_resol_mean 9
_diffrn_measured_fraction_theta_full 0.989
_diffrn_measured_fraction_theta_max 0.989
_diffrn_measurement_device_type 'Nonius KappaCCD'
_diffrn_measurement_method 'omega scans'
_diffrn_radiation_monochromator graphite
_diffrn_radiation_source 'fine-focus sealed tube'
_diffrn_radiation_type MoK\a
_diffrn_radiation_wavelength 0.71073
_diffrn_reflns_av_R_equivalents 0.0298
_diffrn_reflns_av_sigmaI/netI 0.0412
_diffrn_reflns_limit_h_max 17
_diffrn_reflns_limit_h_min -17
_diffrn_reflns_limit_k_max 18
_diffrn_reflns_limit_k_min -18
_diffrn_reflns_limit_l_max 25
_diffrn_reflns_limit_l_min -25
_diffrn_reflns_number 30663
_diffrn_reflns_theta_full 25.00
_diffrn_reflns_theta_max 25.00
_diffrn_reflns_theta_min 5.14
_exptl_absorpt_coefficient_mu 3.584
_exptl_absorpt_correction_T_max 0.7625
_exptl_absorpt_correction_T_min 0.3429
_exptl_absorpt_correction_type multi-scan
_exptl_absorpt_process_details 'DENZO/SCALEPACK (Otwinowski & Minor, 1997)'
_exptl_crystal_colour black-green
_exptl_crystal_density_diffrn 1.560
_exptl_crystal_density_meas ?
_exptl_crystal_density_method 'not measured'
_exptl_crystal_description plate
_exptl_crystal_F_000 2178
_exptl_crystal_size_max 0.38
_exptl_crystal_size_mid 0.22
_exptl_crystal_size_min 0.08
_refine_diff_density_max 0.735
_refine_diff_density_min -0.690
_refine_diff_density_rms 0.079
_refine_ls_extinction_method none
_refine_ls_goodness_of_fit_ref 1.047
_refine_ls_hydrogen_treatment constr
_refine_ls_matrix_type full
_refine_ls_number_parameters 1136
_refine_ls_number_reflns 15928
_refine_ls_number_restraints 243
_refine_ls_restrained_S_all 1.055
_refine_ls_R_factor_all 0.0572
_refine_ls_R_factor_gt 0.0438
_refine_ls_shift/su_max 0.005
_refine_ls_shift/su_mean 0.000
_refine_ls_structure_factor_coef Fsqd
_refine_ls_weighting_details 'calc w=1/[\s^2^(Fo^2^)+(0.0612P)^2^+5.4415P] where P=(Fo^2^+2Fc^2^)/3'
_refine_ls_weighting_scheme calc
_refine_ls_wR_factor_gt 0.1188
_refine_ls_wR_factor_ref 0.1256
_reflns_number_gt 12709
_reflns_number_total 15928
_reflns_threshold_expression >2sigma(I)
_cod_data_source_file ja900055j_si_001.cif
_cod_data_source_block 1
_cod_depositor_comments
;
The following automatic conversions were performed:

'_exptl_crystal_density_meas' value 'not measured' was changed to '?'
- the value is perceived as not measured.

Automatic conversion script
Id: cif_fix_values 3008 2015-01-20 13:52:24Z robertas 
;
_cod_original_cell_volume 4574.29(6)
_cod_database_code 4103993

loop_
_symmetry_equiv_pos_as_xyz
'x, y, z'
'-x, -y, -z'

loop_
_atom_site_label
_atom_site_type_symbol
_atom_site_fract_x
_atom_site_fract_y
_atom_site_fract_z
_atom_site_U_iso_or_equiv
_atom_site_adp_type
_atom_site_occupancy
_atom_site_symmetry_multiplicity
_atom_site_calc_flag
_atom_site_refinement_flags
_atom_site_disorder_assembly
_atom_site_disorder_group
Fe1 Fe 0.71926(4) 0.72717(4) 0.27473(3) 0.04011(14) Uani 1 1 d . . .
Ge1 Ge 0.56973(4) 0.62875(3) 0.19531(2) 0.05332(13) Uani 1 1 d . . .
Ge2 Ge 0.72976(4) 0.70551(4) 0.16059(2) 0.05891(14) Uani 1 1 d . . .
Ge3 Ge 0.87484(4) 0.70631(3) 0.24769(3) 0.05381(14) Uani 1 1 d . . .
Ge4 Ge 0.80252(3) 0.62893(3) 0.33605(2) 0.04921(13) Uani 1 1 d . . .
Ge5 Ge 0.61499(3) 0.58108(3) 0.30372(2) 0.05012(13) Uani 1 1 d . . .
Ge6 Ge 0.57074(3) 0.78231(3) 0.24991(2) 0.04876(13) Uani 1 1 d . . .
Ge7 Ge 0.72989(4) 0.85881(3) 0.21303(2) 0.05414(13) Uani 1 1 d . . .
Ge8 Ge 0.87607(3) 0.86103(3) 0.29852(3) 0.05170(13) Uani 1 1 d . . .
Ge9 Ge 0.80629(3) 0.78446(3) 0.38735(2) 0.04968(13) Uani 1 1 d . . .
Ge10 Ge 0.61846(3) 0.73505(3) 0.35753(2) 0.04783(12) Uani 1 1 d . . .
K1 K 0.16337(6) 0.37109(6) 0.31447(5) 0.0467(2) Uani 1 1 d . . .
N11 N 0.0647(3) 0.1737(3) 0.3226(3) 0.0798(14) Uani 1 1 d . . .
N12 N 0.2606(3) 0.5645(2) 0.30249(18) 0.0524(9) Uani 1 1 d . . .
O11 O 0.1679(3) 0.2365(3) 0.2219(2) 0.0918(13) Uani 1 1 d . . .
O12 O 0.2692(3) 0.4144(2) 0.21846(19) 0.0803(11) Uani 1 1 d . . .
O13 O 0.2331(2) 0.2915(2) 0.41821(18) 0.0637(9) Uani 1 1 d . . .
O14 O 0.3045(2) 0.4811(2) 0.41792(15) 0.0526(7) Uani 1 1 d . . .
O15 O -0.0381(2) 0.3095(2) 0.32610(17) 0.0603(8) Uani 1 1 d . . .
O16 O 0.0451(2) 0.4854(2) 0.29621(15) 0.0512(7) Uani 1 1 d . . .
C101 C 0.0550(6) 0.1219(4) 0.2620(5) 0.114(3) Uani 1 1 d . . .
H10A H -0.0001 0.1306 0.2310 0.137 Uiso 1 1 calc R . .
H10B H 0.0369 0.0574 0.2676 0.137 Uiso 1 1 calc R . .
C102 C 0.1473(6) 0.1468(4) 0.2352(4) 0.108(2) Uani 1 1 d . . .
H10C H 0.2038 0.1403 0.2661 0.130 Uiso 1 1 calc R . .
H10D H 0.1374 0.1066 0.1961 0.130 Uiso 1 1 calc R . .
C103 C 0.2540(6) 0.2634(5) 0.1954(4) 0.096(2) Uani 1 1 d . . .
H10E H 0.2503 0.2175 0.1611 0.116 Uiso 1 1 calc R . .
H10F H 0.3142 0.2705 0.2282 0.116 Uiso 1 1 calc R . .
C104 C 0.2587(6) 0.3480(6) 0.1707(4) 0.110(2) Uani 1 1 d . . .
H10G H 0.3157 0.3660 0.1495 0.132 Uiso 1 1 calc R . .
H10H H 0.1973 0.3406 0.1390 0.132 Uiso 1 1 calc R . .
C105 C 0.2865(4) 0.5030(4) 0.2003(3) 0.0739(15) Uani 1 1 d . . .
H10I H 0.2234 0.5095 0.1774 0.089 Uiso 1 1 calc R . .
H10J H 0.3339 0.5133 0.1714 0.089 Uiso 1 1 calc R . .
C106 C 0.3279(4) 0.5708(3) 0.2574(2) 0.0621(13) Uani 1 1 d . . .
H10K H 0.3910 0.5636 0.2796 0.075 Uiso 1 1 calc R . .
H10L H 0.3435 0.6315 0.2436 0.075 Uiso 1 1 calc R . .
C107 C 0.1256(5) 0.1452(4) 0.3735(4) 0.090(2) Uani 1 1 d . . .
H10M H 0.1826 0.1351 0.3581 0.108 Uiso 1 1 calc R . .
H10N H 0.0856 0.0873 0.3844 0.108 Uiso 1 1 calc R . .
C108 C 0.1642(5) 0.2108(4) 0.4317(4) 0.0834(19) Uani 1 1 d . . .
H10O H 0.1084 0.2249 0.4460 0.100 Uiso 1 1 calc R . .
H10P H 0.1981 0.1846 0.4659 0.100 Uiso 1 1 calc R . .
C109 C 0.2781(4) 0.3536(4) 0.4743(3) 0.0715(15) Uani 1 1 d . . .
H10Q H 0.3101 0.3244 0.5074 0.086 Uiso 1 1 calc R . .
H10R H 0.2268 0.3731 0.4906 0.086 Uiso 1 1 calc R . .
C110 C 0.3532(4) 0.4320(4) 0.4590(2) 0.0620(12) Uani 1 1 d . . .
H11A H 0.3918 0.4712 0.4983 0.074 Uiso 1 1 calc R . .
H11B H 0.3999 0.4118 0.4381 0.074 Uiso 1 1 calc R . .
C111 C 0.3748(3) 0.5577(3) 0.4018(2) 0.0594(12) Uani 1 1 d . . .
H11C H 0.4169 0.5380 0.3763 0.071 Uiso 1 1 calc R . .
H11D H 0.4184 0.5947 0.4407 0.071 Uiso 1 1 calc R . .
C112 C 0.3197(4) 0.6119(3) 0.3646(2) 0.0577(12) Uani 1 1 d . . .
H11E H 0.2748 0.6278 0.3895 0.069 Uiso 1 1 calc R . .
H11F H 0.3681 0.6684 0.3579 0.069 Uiso 1 1 calc R . .
C113 C -0.0352(4) 0.1603(4) 0.3370(5) 0.104(3) Uani 1 1 d . . .
H11G H -0.0281 0.1748 0.3830 0.125 Uiso 1 1 calc R . .
H11H H -0.0753 0.0964 0.3254 0.125 Uiso 1 1 calc R . .
C114 C -0.0890(4) 0.2173(4) 0.3024(4) 0.099(2) Uani 1 1 d . . .
H11I H -0.0908 0.2077 0.2566 0.119 Uiso 1 1 calc R . .
H11J H -0.1582 0.2005 0.3087 0.119 Uiso 1 1 calc R . .
C115 C -0.0959(3) 0.3651(4) 0.3043(3) 0.0631(13) Uani 1 1 d . . .
H11K H -0.1579 0.3490 0.3208 0.076 Uiso 1 1 calc R . .
H11L H -0.1141 0.3560 0.2575 0.076 Uiso 1 1 calc R . .
C116 C -0.0381(4) 0.4598(4) 0.3261(3) 0.0617(12) Uani 1 1 d . . .
H11M H -0.0807 0.4983 0.3156 0.074 Uiso 1 1 calc R . .
H11N H -0.0147 0.4677 0.3726 0.074 Uiso 1 1 calc R . .
C117 C 0.0961(4) 0.5795(3) 0.3108(3) 0.0629(13) Uani 1 1 d . . .
H11O H 0.1196 0.5948 0.3571 0.075 Uiso 1 1 calc R . .
H11P H 0.0503 0.6137 0.2961 0.075 Uiso 1 1 calc R . .
C118 C 0.1822(4) 0.6040(3) 0.2790(3) 0.0625(13) Uani 1 1 d . . .
H11Q H 0.1578 0.5846 0.2332 0.075 Uiso 1 1 calc R . .
H11R H 0.2116 0.6701 0.2847 0.075 Uiso 1 1 calc R . .
K2 K 0.68633(6) 0.17681(6) 0.46567(5) 0.0438(2) Uani 1 1 d . . .
N21 N 0.5176(4) 0.2162(4) 0.3829(3) 0.109(2) Uani 1 1 d . . .
N22 N 0.8495(3) 0.1352(2) 0.54903(19) 0.0552(9) Uani 1 1 d . . .
O21 O 0.7784(2) 0.06398(19) 0.41440(15) 0.0495(7) Uani 1 1 d . . .
O22 O 0.5947(2) 0.0729(2) 0.34700(16) 0.0593(8) Uani 1 1 d . . .
O23 O 0.6525(4) 0.0913(2) 0.5773(2) 0.0898(15) Uani 1 1 d . . .
O24 O 0.5140(3) 0.1633(3) 0.5092(3) 0.1093(19) Uani 1 1 d . . .
O25 O 0.8574(2) 0.31960(18) 0.52014(14) 0.0476(7) Uani 1 1 d . . .
O26 O 0.7178(3) 0.3467(2) 0.42000(17) 0.0714(10) Uani 1 1 d . . .
C201 C 0.4626(5) 0.1366(5) 0.3370(4) 0.128(4) Uani 1 1 d . . .
H20A H 0.4127 0.1518 0.3056 0.154 Uiso 1 1 calc R . .
H20B H 0.4265 0.0883 0.3594 0.154 Uiso 1 1 calc R . .
C202 C 0.5295(6) 0.1024(5) 0.3028(3) 0.103(3) Uani 1 1 d . . .
H20C H 0.4888 0.0522 0.2701 0.123 Uiso 1 1 calc R . .
H20D H 0.5682 0.1509 0.2817 0.123 Uiso 1 1 calc R . .
C203 C 0.6594(4) 0.0391(3) 0.3169(2) 0.0597(12) Uani 1 1 d . . .
H20E H 0.7050 0.0887 0.3003 0.072 Uiso 1 1 calc R . .
H20F H 0.6197 -0.0064 0.2809 0.072 Uiso 1 1 calc R . .
C204 C 0.7177(3) -0.0017(3) 0.3629(2) 0.0539(11) Uani 1 1 d . . .
H20G H 0.6718 -0.0512 0.3793 0.065 Uiso 1 1 calc R . .
H20H H 0.7604 -0.0270 0.3415 0.065 Uiso 1 1 calc R . .
C205 C 0.8348(4) 0.0244(3) 0.4577(3) 0.0663(14) Uani 1 1 d . . .
H20I H 0.8747 -0.0033 0.4354 0.080 Uiso 1 1 calc R . .
H20J H 0.7895 -0.0232 0.4760 0.080 Uiso 1 1 calc R . .
C206 C 0.9029(4) 0.0953(4) 0.5099(3) 0.0716(15) Uani 1 1 d . . .
H20K H 0.9463 0.0682 0.5374 0.086 Uiso 1 1 calc R . .
H20L H 0.9461 0.1435 0.4909 0.086 Uiso 1 1 calc R . .
C207 C 0.4498(6) 0.2289(7) 0.4268(6) 0.158(6) Uani 1 1 d . . .
H20M H 0.4819 0.2877 0.4529 0.190 Uiso 1 1 calc R . .
H20N H 0.3869 0.2312 0.4006 0.190 Uiso 1 1 calc R . .
C208 C 0.4263(6) 0.1616(8) 0.4680(8) 0.175(7) Uani 1 1 d . . .
H20O H 0.3786 0.1731 0.4925 0.209 Uiso 1 1 calc R . .
H20P H 0.3953 0.1018 0.4431 0.209 Uiso 1 1 calc R . .
C209 C 0.4888(8) 0.1048(6) 0.5546(8) 0.170(7) Uani 1 1 d U . .
H20Q H 0.4631 0.0419 0.5345 0.204 Uiso 1 1 calc R . .
H20R H 0.4364 0.1180 0.5738 0.204 Uiso 1 1 calc R . .
C210 C 0.5762(9) 0.1171(4) 0.6023(5) 0.134(4) Uani 1 1 d . . .
H21A H 0.5582 0.0806 0.6367 0.161 Uiso 1 1 calc R . .
H21B H 0.6032 0.1808 0.6205 0.161 Uiso 1 1 calc R . .
C211 C 0.7380(8) 0.0984(4) 0.6249(4) 0.112(3) Uani 1 1 d . . .
H21C H 0.7197 0.0574 0.6568 0.135 Uiso 1 1 calc R . .
H21D H 0.7667 0.1605 0.6464 0.135 Uiso 1 1 calc R . .
C212 C 0.8116(6) 0.0741(4) 0.5933(3) 0.090(2) Uani 1 1 d . . .
H21E H 0.8683 0.0722 0.6262 0.108 Uiso 1 1 calc R . .
H21F H 0.7803 0.0130 0.5704 0.108 Uiso 1 1 calc R . .
C213 C 0.5554(7) 0.2956(5) 0.3524(4) 0.138(4) Uani 1 1 d . . .
H21G H 0.4990 0.3160 0.3336 0.166 Uiso 1 1 calc R . .
H21H H 0.5850 0.2791 0.3175 0.166 Uiso 1 1 calc R . .
C214 C 0.6327(6) 0.3731(4) 0.3962(4) 0.117(3) Uani 1 1 d . . .
H21I H 0.6521 0.4257 0.3729 0.140 Uiso 1 1 calc R . .
H21J H 0.6046 0.3900 0.4317 0.140 Uiso 1 1 calc R . .
C215 C 0.7920(5) 0.4188(3) 0.4610(3) 0.0732(16) Uani 1 1 d . . .
H21K H 0.7660 0.4349 0.4977 0.088 Uiso 1 1 calc R . .
H21L H 0.8104 0.4721 0.4381 0.088 Uiso 1 1 calc R . .
C216 C 0.8809(4) 0.3898(3) 0.4828(3) 0.0703(15) Uani 1 1 d . . .
H21M H 0.9037 0.3696 0.4458 0.084 Uiso 1 1 calc R . .
H21N H 0.9355 0.4411 0.5077 0.084 Uiso 1 1 calc R . .
C217 C 0.9435(3) 0.2956(3) 0.5460(3) 0.0618(13) Uani 1 1 d . . .
H21O H 0.9942 0.3483 0.5722 0.074 Uiso 1 1 calc R . .
H21P H 0.9721 0.2771 0.5112 0.074 Uiso 1 1 calc R . .
C218 C 0.9173(4) 0.2213(3) 0.5850(2) 0.0617(13) Uani 1 1 d . . .
H21Q H 0.8854 0.2395 0.6181 0.074 Uiso 1 1 calc R . .
H21R H 0.9792 0.2112 0.6065 0.074 Uiso 1 1 calc R . .
K3 K 0.70918(14) 0.26492(9) 0.07072(6) 0.0924(5) Uani 1 1 d U . .
N31 N 0.5351(16) 0.2204(13) 0.1117(7) 0.142(5) Uani 0.517(7) 1 d PU A 1
N32 N 0.9255(9) 0.3136(9) 0.0409(10) 0.119(6) Uani 0.517(7) 1 d P A 1
O31 O 0.5539(13) 0.2527(11) -0.0159(6) 0.127(4) Uani 0.517(7) 1 d PU A 1
O32 O 0.737(2) 0.292(2) -0.0457(9) 0.141(9) Uani 0.517(7) 1 d PU A 1
O33 O 0.675(2) 0.3807(9) 0.1491(10) 0.205(8) Uani 0.517(7) 1 d PU A 1
O34 O 0.8606(11) 0.4261(12) 0.1261(10) 0.182(7) Uani 0.517(7) 1 d PDU A 1
O35 O 0.6258(14) 0.1020(17) 0.1117(14) 0.153(11) Uani 0.517(7) 1 d PD A 1
O36 O 0.8432(16) 0.1528(11) 0.0981(7) 0.148(9) Uani 0.517(7) 1 d PD A 1
C301 C 0.4770(15) 0.2432(19) 0.0669(8) 0.166(8) Uani 0.517(7) 1 d PU A 1
H30A H 0.5045 0.3092 0.0687 0.199 Uiso 0.517(7) 1 calc PR A 1
H30B H 0.4124 0.2312 0.0799 0.199 Uiso 0.517(7) 1 calc PR A 1
C302 C 0.4540(18) 0.2091(19) 0.0011(10) 0.136(6) Uani 0.517(7) 1 d PU A 1
H30C H 0.4007 0.2289 -0.0233 0.163 Uiso 0.517(7) 1 calc PR A 1
H30D H 0.4348 0.1428 -0.0051 0.163 Uiso 0.517(7) 1 calc PR A 1
C303 C 0.5643(15) 0.2332(14) -0.0822(8) 0.114(6) Uani 0.517(7) 1 d PU A 1
H30E H 0.5082 0.2426 -0.1118 0.137 Uiso 0.517(7) 1 calc PR A 1
H30F H 0.5602 0.1694 -0.0899 0.137 Uiso 0.517(7) 1 calc PR A 1
C304 C 0.661(3) 0.291(2) -0.0960(8) 0.132(9) Uani 0.517(7) 1 d PU A 1
H30G H 0.6724 0.2664 -0.1359 0.158 Uiso 0.517(7) 1 calc PR A 1
H30H H 0.6583 0.3528 -0.1004 0.158 Uiso 0.517(7) 1 calc PR A 1
C305 C 0.833(2) 0.315(3) -0.0710(11) 0.167(10) Uani 0.517(7) 1 d PU A 1
H30I H 0.8189 0.2778 -0.1121 0.200 Uiso 0.517(7) 1 calc PR A 1
H30J H 0.8500 0.3784 -0.0794 0.200 Uiso 0.517(7) 1 calc PR A 1
C306 C 0.913(2) 0.304(2) -0.0346(15) 0.161(9) Uani 0.517(7) 1 d P A 1
H30K H 0.9724 0.3474 -0.0445 0.194 Uiso 0.517(7) 1 calc PR A 1
H30L H 0.9151 0.2432 -0.0480 0.194 Uiso 0.517(7) 1 calc PR A 1
C307 C 0.562(3) 0.2816(19) 0.1733(13) 0.136(7) Uani 0.517(7) 1 d PU A 1
H30M H 0.5079 0.2627 0.1971 0.163 Uiso 0.517(7) 1 calc PR A 1
H30N H 0.6235 0.2769 0.1995 0.163 Uiso 0.517(7) 1 calc PR A 1
C308 C 0.576(3) 0.371(2) 0.1611(17) 0.176(9) Uani 0.517(7) 1 d PU A 1
H30O H 0.5763 0.4115 0.1982 0.212 Uiso 0.517(7) 1 calc PR A 1
H30P H 0.5282 0.3774 0.1237 0.212 Uiso 0.517(7) 1 calc PR A 1
C309 C 0.7327(15) 0.4630(12) 0.1736(11) 0.115(7) Uani 0.517(7) 1 d PDU A 1
H30Q H 0.7409 0.4683 0.2202 0.138 Uiso 0.517(7) 1 calc PR A 1
H30R H 0.7002 0.5071 0.1578 0.138 Uiso 0.517(7) 1 calc PR A 1
C310 C 0.826(2) 0.4830(16) 0.1579(13) 0.117(7) Uani 0.517(7) 1 d PU A 1
H31A H 0.8322 0.5352 0.1337 0.140 Uiso 0.517(7) 1 calc PR A 1
H31B H 0.8750 0.5051 0.1984 0.140 Uiso 0.517(7) 1 calc PR A 1
C311 C 0.9557(17) 0.4486(13) 0.1167(11) 0.127(6) Uani 0.517(7) 1 d PU A 1
H31C H 0.9944 0.4256 0.1506 0.152 Uiso 0.517(7) 1 calc PR A 1
H31D H 0.9830 0.5148 0.1238 0.152 Uiso 0.517(7) 1 calc PR A 1
C312 C 0.979(2) 0.4180(18) 0.053(2) 0.197(13) Uani 0.517(7) 1 d P A 1
H31E H 1.0514 0.4320 0.0562 0.236 Uiso 0.517(7) 1 calc PR A 1
H31F H 0.9523 0.4482 0.0182 0.236 Uiso 0.517(7) 1 calc PR A 1
C313 C 0.498(3) 0.129(2) 0.1165(16) 0.186(16) Uani 0.517(7) 1 d P A 1
H31G H 0.4520 0.1235 0.1461 0.224 Uiso 0.517(7) 1 calc PR A 1
H31H H 0.4560 0.1015 0.0745 0.224 Uiso 0.517(7) 1 calc PR A 1
C314 C 0.545(5) 0.083(3) 0.131(2) 0.26(3) Uani 0.517(7) 1 d P A 1
H31I H 0.5048 0.0205 0.1150 0.316 Uiso 0.517(7) 1 calc PR A 1
H31J H 0.5600 0.0875 0.1780 0.316 Uiso 0.517(7) 1 calc PR A 1
C315 C 0.698(2) 0.058(2) 0.1371(16) 0.21(2) Uani 0.517(7) 1 d PDU A 1
H31K H 0.7253 0.0836 0.1819 0.248 Uiso 0.517(7) 1 calc PR A 1
H31L H 0.6613 -0.0059 0.1368 0.248 Uiso 0.517(7) 1 calc PR A 1
C316 C 0.7810(18) 0.0631(14) 0.1072(15) 0.157(13) Uani 0.517(7) 1 d PD A 1
H31M H 0.7548 0.0271 0.0652 0.188 Uiso 0.517(7) 1 calc PR A 1
H31N H 0.8244 0.0340 0.1326 0.188 Uiso 0.517(7) 1 calc PR A 1
C317 C 0.9193(18) 0.1627(18) 0.073(2) 0.201(17) Uani 0.517(7) 1 d P A 1
H31O H 0.8959 0.1237 0.0320 0.241 Uiso 0.517(7) 1 calc PR A 1
H31P H 0.9650 0.1375 0.1001 0.241 Uiso 0.517(7) 1 calc PR A 1
C318 C 0.974(2) 0.243(3) 0.0613(10) 0.176(14) Uani 0.517(7) 1 d P A 1
H31Q H 1.0097 0.2317 0.0281 0.211 Uiso 0.517(7) 1 calc PR A 1
H31R H 1.0255 0.2697 0.1001 0.211 Uiso 0.517(7) 1 calc PR A 1
N1 N 0.4846(11) 0.1395(12) 0.0753(10) 0.141(9) Uani 0.483(7) 1 d PD A 2
N2 N 0.8992(10) 0.3803(10) 0.0745(6) 0.101(4) Uani 0.483(7) 1 d P A 2
O1 O 0.5666(11) 0.2014(13) -0.0454(7) 0.129(5) Uani 0.483(7) 1 d P A 2
O2 O 0.750(3) 0.288(2) -0.0572(13) 0.132(10) Uani 0.483(7) 1 d P A 2
O3 O 0.5864(8) 0.3115(10) 0.1583(9) 0.104(5) Uani 0.483(7) 1 d PDU A 2
O4 O 0.7597(7) 0.4284(8) 0.1411(5) 0.090(3) Uani 0.483(7) 1 d PU A 2
O5 O 0.6682(12) 0.0896(13) 0.1007(9) 0.084(4) Uani 0.483(7) 1 d P A 2
O6 O 0.8573(10) 0.2038(11) 0.1228(7) 0.113(4) Uani 0.483(7) 1 d P A 2
C1 C 0.4223(15) 0.1509(14) 0.009(2) 0.22(2) Uani 0.483(7) 1 d P A 2
H13A H 0.3711 0.0924 -0.0075 0.263 Uiso 0.483(7) 1 calc PR A 2
H13B H 0.3868 0.1940 0.0171 0.263 Uiso 0.483(7) 1 calc PR A 2
C2 C 0.478(3) 0.182(4) -0.0453(12) 0.25(2) Uani 0.483(7) 1 d P A 2
H14A H 0.4443 0.1353 -0.0815 0.296 Uiso 0.483(7) 1 calc PR A 2
H14B H 0.4595 0.2361 -0.0572 0.296 Uiso 0.483(7) 1 calc PR A 2
C3 C 0.615(2) 0.193(2) -0.0993(9) 0.162(12) Uani 0.483(7) 1 d P A 2
H15A H 0.5670 0.1680 -0.1396 0.194 Uiso 0.483(7) 1 calc PR A 2
H15B H 0.6632 0.1594 -0.0912 0.194 Uiso 0.483(7) 1 calc PR A 2
C4 C 0.669(5) 0.300(4) -0.095(3) 0.29(4) Uani 0.483(7) 1 d P A 2
H16A H 0.6812 0.3212 -0.1363 0.352 Uiso 0.483(7) 1 calc PR A 2
H16B H 0.6364 0.3374 -0.0741 0.352 Uiso 0.483(7) 1 calc PR A 2
C5 C 0.822(2) 0.369(2) -0.0462(11) 0.164(12) Uani 0.483(7) 1 d P A 2
H17A H 0.7943 0.4157 -0.0318 0.197 Uiso 0.483(7) 1 calc PR A 2
H17B H 0.8438 0.3850 -0.0860 0.197 Uiso 0.483(7) 1 calc PR A 2
C6 C 0.917(2) 0.368(2) 0.0071(13) 0.156(12) Uani 0.483(7) 1 d P A 2
H18A H 0.9302 0.3103 0.0002 0.187 Uiso 0.483(7) 1 calc PR A 2
H18B H 0.9765 0.4168 0.0025 0.187 Uiso 0.483(7) 1 calc PR A 2
C7 C 0.4553(13) 0.1684(11) 0.1314(12) 0.133(9) Uani 0.483(7) 1 d PD A 2
H1B1 H 0.4872 0.1447 0.1679 0.159 Uiso 0.483(7) 1 calc PR A 2
H1B2 H 0.3825 0.1412 0.1262 0.159 Uiso 0.483(7) 1 calc PR A 2
C8 C 0.4807(11) 0.2675(10) 0.1465(13) 0.137(8) Uani 0.483(7) 1 d PDU A 2
H2B1 H 0.4478 0.2918 0.1108 0.164 Uiso 0.483(7) 1 calc PR A 2
H2B2 H 0.4551 0.2803 0.1843 0.164 Uiso 0.483(7) 1 calc PR A 2
C9 C 0.6125(19) 0.3986(17) 0.1769(16) 0.147(13) Uani 0.483(7) 1 d P A 2
H3B1 H 0.5833 0.4289 0.1434 0.176 Uiso 0.483(7) 1 calc PR A 2
H3B2 H 0.5871 0.4085 0.2154 0.176 Uiso 0.483(7) 1 calc PR A 2
C10 C 0.7101(13) 0.4323(18) 0.1890(10) 0.102(7) Uani 0.483(7) 1 d PDU A 2
H4B1 H 0.7365 0.4014 0.2233 0.122 Uiso 0.483(7) 1 calc PR A 2
H4B2 H 0.7276 0.4961 0.2060 0.122 Uiso 0.483(7) 1 calc PR A 2
C11 C 0.8712(13) 0.4915(18) 0.1553(12) 0.079(5) Uani 0.483(7) 1 d PDU A 2
H5B1 H 0.8757 0.5557 0.1601 0.094 Uiso 0.483(7) 1 calc PR A 2
H5B2 H 0.9110 0.4779 0.1935 0.094 Uiso 0.483(7) 1 calc PR A 2
C12 C 0.9019(17) 0.4665(12) 0.0973(10) 0.087(4) Uani 0.483(7) 1 d PU A 2
H6B1 H 0.8622 0.4870 0.0625 0.104 Uiso 0.483(7) 1 calc PR A 2
H6B2 H 0.9716 0.5048 0.1015 0.104 Uiso 0.483(7) 1 calc PR A 2
C13 C 0.4920(18) 0.0502(14) 0.0744(14) 0.128(8) Uani 0.483(7) 1 d P A 2
H7B1 H 0.4932 0.0289 0.0308 0.154 Uiso 0.483(7) 1 calc PR A 2
H7B2 H 0.4314 0.0103 0.0855 0.154 Uiso 0.483(7) 1 calc PR A 2
C14 C 0.582(2) 0.0408(16) 0.1187(11) 0.131(8) Uani 0.483(7) 1 d P A 2
H8B1 H 0.5832 0.0630 0.1626 0.157 Uiso 0.483(7) 1 calc PR A 2
H8B2 H 0.5784 -0.0232 0.1173 0.157 Uiso 0.483(7) 1 calc PR A 2
C15 C 0.753(2) 0.0729(18) 0.1358(9) 0.094(6) Uani 0.483(7) 1 d PU A 2
H9B1 H 0.7414 0.0075 0.1350 0.113 Uiso 0.483(7) 1 calc PR A 2
H9B2 H 0.7665 0.0995 0.1803 0.113 Uiso 0.483(7) 1 calc PR A 2
C16 C 0.835(2) 0.113(2) 0.1074(14) 0.126(8) Uani 0.483(7) 1 d PU A 2
H10S H 0.8926 0.0925 0.1244 0.152 Uiso 0.483(7) 1 calc PR A 2
H10T H 0.8170 0.0968 0.0609 0.152 Uiso 0.483(7) 1 calc PR A 2
C17 C 0.9528(15) 0.2492(18) 0.1040(14) 0.140(9) Uani 0.483(7) 1 d P A 2
H11S H 0.9487 0.2291 0.0592 0.168 Uiso 0.483(7) 1 calc PR A 2
H11T H 1.0076 0.2332 0.1302 0.168 Uiso 0.483(7) 1 calc PR A 2
C18 C 0.9754(10) 0.3594(11) 0.1139(7) 0.086(4) Uani 0.483(7) 1 d P A 2
H12A H 0.9782 0.3796 0.1586 0.103 Uiso 0.483(7) 1 calc PR A 2
H12B H 1.0401 0.3902 0.1032 0.103 Uiso 0.483(7) 1 calc PR A 2
N1F N -0.053(2) 0.918(2) 0.0814(15) 0.62(3) Uani 1 1 d DU . .
H1F3 H -0.0107 0.9661 0.0687 0.935 Uiso 0.67 1 calc PR . .
H1F4 H -0.1123 0.9278 0.0809 0.935 Uiso 0.67 1 calc PR . .
H1F5 H -0.0625 0.8680 0.0548 0.935 Uiso 0.67 1 calc PR . .
C1F C -0.0090(17) 0.9054(17) 0.1475(10) 0.38(2) Uani 1 1 d D . .
H1F6 H -0.0208 0.9486 0.1778 0.460 Uiso 1 1 calc R . .
H1F7 H -0.0441 0.8442 0.1561 0.460 Uiso 1 1 calc R . .
C2F C 0.100(2) 0.9176(15) 0.1588(14) 0.92(6) Uani 1 1 d DU . .
H2F4 H 0.1171 0.9034 0.1180 1.104 Uiso 1 1 calc R . .
H2F5 H 0.1366 0.9816 0.1738 1.104 Uiso 1 1 calc R . .
N2F N 0.1347(16) 0.862(2) 0.2052(12) 0.48(2) Uani 1 1 d DU . .
H2F1 H 0.2021 0.8832 0.2173 0.727 Uiso 0.67 1 calc PR . .
H2F2 H 0.1160 0.8041 0.1872 0.727 Uiso 0.67 1 calc PR . .
H2F3 H 0.1072 0.8643 0.2397 0.727 Uiso 0.67 1 calc PR . .
N1E N 0.5796(17) 0.5389(14) 0.9606(11) 0.389(15) Uani 1 1 d DU . .
H1E3 H 0.5198 0.5019 0.9651 0.583 Uiso 0.67 1 calc PR . .
H1E4 H 0.5837 0.5348 0.9192 0.583 Uiso 0.67 1 calc PR . .
H1E5 H 0.5856 0.5964 0.9744 0.583 Uiso 0.67 1 calc PR . .
C1E C 0.6560(19) 0.5136(17) 0.9964(11) 0.292(12) Uani 1 1 d DU . .
H1E1 H 0.6445 0.4494 0.9828 0.351 Uiso 1 1 calc R . .
H1E2 H 0.6493 0.5181 1.0411 0.351 Uiso 1 1 calc R . .
C2E C 0.7617(19) 0.564(2) 0.9946(15) 0.371(19) Uani 1 1 d DU . .
H2E4 H 0.8054 0.5491 1.0304 0.446 Uiso 1 1 calc R . .
H2E5 H 0.7765 0.5405 0.9552 0.446 Uiso 1 1 calc R . .
N2E N 0.788(2) 0.660(2) 0.9974(11) 0.46(2) Uani 1 1 d DU . .
H2E1 H 0.8544 0.6837 0.9976 0.688 Uiso 0.67 1 calc PR . .
H2E2 H 0.7751 0.6829 1.0332 0.688 Uiso 0.67 1 calc PR . .
H2E3 H 0.7525 0.6752 0.9631 0.688 Uiso 0.67 1 calc PR . .

loop_
_atom_site_aniso_label
_atom_site_aniso_U_11
_atom_site_aniso_U_22
_atom_site_aniso_U_33
_atom_site_aniso_U_23
_atom_site_aniso_U_13
_atom_site_aniso_U_12
Fe1 0.0447(3) 0.0337(3) 0.0432(3) 0.0037(2) 0.0061(2) 0.0161(2)
Ge1 0.0550(3) 0.0451(3) 0.0541(3) -0.0061(2) -0.0037(2) 0.0181(2)
Ge2 0.0783(3) 0.0566(3) 0.0480(3) 0.0036(2) 0.0172(2) 0.0282(3)
Ge3 0.0525(3) 0.0425(3) 0.0718(3) 0.0023(2) 0.0189(2) 0.0203(2)
Ge4 0.0483(2) 0.0393(2) 0.0613(3) 0.0079(2) 0.0027(2) 0.02026(19)
Ge5 0.0481(2) 0.0374(2) 0.0646(3) 0.0102(2) 0.0092(2) 0.01363(19)
Ge6 0.0522(3) 0.0440(3) 0.0504(3) 0.0019(2) 0.0006(2) 0.0222(2)
Ge7 0.0712(3) 0.0434(3) 0.0550(3) 0.0144(2) 0.0159(2) 0.0254(2)
Ge8 0.0485(3) 0.0357(2) 0.0712(3) 0.0032(2) 0.0129(2) 0.01404(19)
Ge9 0.0521(3) 0.0461(3) 0.0486(3) -0.0003(2) -0.0015(2) 0.0203(2)
Ge10 0.0509(3) 0.0484(3) 0.0476(3) 0.0048(2) 0.0107(2) 0.0203(2)
K1 0.0420(5) 0.0394(5) 0.0611(6) 0.0101(4) 0.0155(4) 0.0130(4)
N11 0.063(3) 0.044(2) 0.137(5) 0.019(3) 0.035(3) 0.013(2)
N12 0.055(2) 0.044(2) 0.057(2) 0.0147(17) 0.0127(18) 0.0121(16)
O11 0.109(3) 0.065(2) 0.122(4) 0.008(2) 0.055(3) 0.040(2)
O12 0.093(3) 0.060(2) 0.085(3) 0.000(2) 0.051(2) 0.0034(19)
O13 0.068(2) 0.059(2) 0.084(3) 0.0365(19) 0.0327(19) 0.0339(17)
O14 0.0474(16) 0.0535(18) 0.0605(19) 0.0151(15) 0.0113(14) 0.0196(14)
O15 0.0408(16) 0.0571(19) 0.085(2) 0.0202(17) 0.0158(15) 0.0142(14)
O16 0.0566(17) 0.0477(17) 0.0578(19) 0.0085(14) 0.0161(14) 0.0261(14)
C101 0.099(5) 0.046(3) 0.185(9) -0.009(4) 0.032(5) 0.006(3)
C102 0.134(6) 0.054(4) 0.142(7) -0.014(4) 0.044(5) 0.034(4)
C103 0.117(5) 0.080(4) 0.115(6) 0.002(4) 0.049(5) 0.052(4)
C104 0.116(6) 0.122(6) 0.111(6) 0.008(5) 0.062(5) 0.043(5)
C105 0.074(3) 0.078(4) 0.069(4) 0.015(3) 0.034(3) 0.009(3)
C106 0.066(3) 0.056(3) 0.059(3) 0.016(2) 0.021(2) 0.005(2)
C107 0.085(4) 0.053(3) 0.154(7) 0.042(4) 0.055(4) 0.030(3)
C108 0.081(4) 0.078(4) 0.120(5) 0.063(4) 0.048(4) 0.043(3)
C109 0.092(4) 0.074(4) 0.071(4) 0.033(3) 0.027(3) 0.048(3)
C110 0.064(3) 0.070(3) 0.061(3) 0.012(3) 0.006(2) 0.038(3)
C111 0.051(3) 0.062(3) 0.055(3) 0.005(2) 0.004(2) 0.007(2)
C112 0.065(3) 0.038(2) 0.063(3) 0.004(2) 0.010(2) 0.007(2)
C113 0.062(3) 0.058(3) 0.201(8) 0.043(4) 0.053(4) 0.011(3)
C114 0.049(3) 0.057(3) 0.178(8) 0.014(4) 0.016(4) -0.001(3)
C115 0.041(2) 0.077(3) 0.074(3) 0.013(3) 0.012(2) 0.023(2)
C116 0.057(3) 0.071(3) 0.068(3) 0.009(3) 0.018(2) 0.034(2)
C117 0.070(3) 0.049(3) 0.076(3) 0.008(2) 0.011(3) 0.032(2)
C118 0.076(3) 0.044(3) 0.067(3) 0.016(2) 0.008(3) 0.019(2)
K2 0.0366(4) 0.0332(4) 0.0608(6) -0.0018(4) 0.0111(4) 0.0106(3)
N21 0.082(3) 0.072(3) 0.156(6) -0.046(4) -0.049(4) 0.051(3)
N22 0.062(2) 0.044(2) 0.058(2) -0.0049(18) -0.0009(18) 0.0234(17)
O21 0.0443(15) 0.0429(16) 0.0612(19) -0.0075(14) 0.0110(14) 0.0160(13)
O22 0.0575(18) 0.0474(17) 0.070(2) -0.0116(15) -0.0017(16) 0.0243(15)
O23 0.134(4) 0.0402(19) 0.106(3) -0.003(2) 0.085(3) 0.009(2)
O24 0.054(2) 0.076(3) 0.199(5) -0.034(3) 0.062(3) 0.009(2)
O25 0.0411(15) 0.0407(15) 0.0547(18) 0.0062(13) 0.0129(13) 0.0015(12)
O26 0.106(3) 0.0392(17) 0.063(2) 0.0077(16) -0.0043(19) 0.0265(18)
C201 0.090(4) 0.092(5) 0.173(8) -0.065(5) -0.073(5) 0.058(4)
C202 0.117(5) 0.072(4) 0.100(5) -0.023(4) -0.045(4) 0.048(4)
C203 0.061(3) 0.047(3) 0.060(3) -0.007(2) 0.013(2) 0.003(2)
C204 0.049(2) 0.051(3) 0.063(3) -0.012(2) 0.018(2) 0.017(2)
C205 0.062(3) 0.056(3) 0.084(4) -0.016(3) 0.003(3) 0.034(2)
C206 0.060(3) 0.070(3) 0.088(4) -0.014(3) -0.004(3) 0.040(3)
C207 0.069(5) 0.132(8) 0.248(13) -0.109(9) -0.061(6) 0.073(5)
C208 0.063(5) 0.111(7) 0.337(19) -0.093(10) 0.060(7) 0.019(5)
C209 0.137(8) 0.064(5) 0.336(18) -0.020(7) 0.183(11) 0.000(5)
C210 0.225(10) 0.037(3) 0.183(9) 0.018(4) 0.179(9) 0.025(5)
C211 0.213(10) 0.047(3) 0.070(4) 0.006(3) 0.063(6) 0.010(5)
C212 0.144(6) 0.049(3) 0.069(4) 0.009(3) -0.005(4) 0.034(3)
C213 0.170(8) 0.087(5) 0.135(7) -0.027(5) -0.081(6) 0.081(6)
C214 0.164(7) 0.056(4) 0.114(6) -0.001(4) -0.050(5) 0.060(4)
C215 0.115(5) 0.033(2) 0.061(3) 0.013(2) 0.014(3) 0.008(3)
C216 0.077(3) 0.048(3) 0.069(3) 0.008(2) 0.024(3) -0.010(2)
C217 0.037(2) 0.059(3) 0.078(3) -0.020(3) 0.008(2) 0.006(2)
C218 0.056(3) 0.058(3) 0.064(3) -0.012(2) -0.012(2) 0.026(2)
K3 0.1614(14) 0.0597(7) 0.0552(7) 0.0032(6) -0.0055(8) 0.0503(8)
N31 0.213(16) 0.136(12) 0.101(8) 0.012(8) 0.039(9) 0.088(12)
N32 0.076(7) 0.070(8) 0.187(17) -0.029(9) -0.012(9) 0.018(6)
O31 0.171(11) 0.171(12) 0.063(7) 0.030(7) 0.006(7) 0.096(10)
O32 0.146(11) 0.170(18) 0.059(8) 0.052(9) -0.024(9) 0.001(12)
O33 0.33(2) 0.091(9) 0.243(17) -0.010(10) 0.207(17) 0.056(11)
O34 0.126(9) 0.142(13) 0.238(18) -0.106(12) -0.044(11) 0.054(9)
O35 0.107(16) 0.099(15) 0.20(2) 0.072(14) -0.045(14) -0.009(11)
O36 0.33(3) 0.077(11) 0.080(8) 0.028(7) 0.050(10) 0.128(16)
C301 0.131(13) 0.25(2) 0.087(8) 0.089(10) 0.026(8) 0.000(12)
C302 0.148(12) 0.193(18) 0.109(8) 0.052(11) 0.017(9) 0.116(13)
C303 0.143(10) 0.131(13) 0.043(7) 0.042(8) -0.015(7) 0.022(10)
C304 0.158(12) 0.138(17) 0.037(7) 0.056(9) -0.036(8) -0.021(12)
C305 0.161(13) 0.21(2) 0.076(13) -0.036(15) -0.003(13) 0.009(18)
C306 0.18(2) 0.16(2) 0.17(2) 0.09(2) 0.07(2) 0.066(19)
C307 0.21(2) 0.121(14) 0.094(10) 0.013(11) 0.065(11) 0.064(13)
C308 0.29(2) 0.131(13) 0.19(2) 0.023(14) 0.117(19) 0.139(17)
C309 0.147(13) 0.072(9) 0.129(12) -0.053(9) -0.006(10) 0.071(9)
C310 0.17(2) 0.053(10) 0.109(14) -0.008(9) -0.022(16) 0.035(14)
C311 0.139(12) 0.069(10) 0.141(17) -0.005(10) -0.022(12) 0.020(10)
C312 0.133(19) 0.129(19) 0.29(4) -0.02(2) 0.03(2) 0.001(15)
C313 0.32(5) 0.11(2) 0.14(2) 0.038(18) 0.09(3) 0.06(2)
C314 0.48(8) 0.12(2) 0.34(6) 0.12(3) 0.31(6) 0.16(4)
C315 0.39(6) 0.13(2) 0.24(3) 0.13(2) 0.23(4) 0.16(3)
C316 0.26(4) 0.050(11) 0.16(3) 0.039(17) -0.01(2) 0.066(15)
C317 0.108(16) 0.105(17) 0.36(5) -0.01(3) 0.00(2) 0.017(13)
C318 0.20(3) 0.30(4) 0.083(13) -0.003(17) 0.031(14) 0.17(3)
N1 0.090(10) 0.096(13) 0.170(19) 0.005(14) -0.056(12) -0.018(9)
N2 0.099(9) 0.114(11) 0.092(9) 0.011(8) 0.048(7) 0.022(8)
O1 0.105(9) 0.186(16) 0.068(9) -0.015(10) -0.012(7) 0.023(9)
O2 0.175(19) 0.136(16) 0.117(18) 0.037(12) 0.088(16) 0.057(14)
O3 0.082(6) 0.084(9) 0.152(14) 0.029(8) 0.035(7) 0.024(6)
O4 0.061(5) 0.085(7) 0.112(7) -0.030(6) 0.004(4) 0.018(5)
O5 0.088(11) 0.069(7) 0.092(8) 0.035(5) -0.006(8) 0.027(8)
O6 0.128(10) 0.102(9) 0.130(11) 0.019(8) 0.013(8) 0.074(8)
C1 0.083(13) 0.084(13) 0.40(5) 0.05(2) -0.11(2) -0.009(10)
C2 0.19(3) 0.54(8) 0.078(16) 0.05(3) 0.022(19) 0.22(4)
C3 0.19(2) 0.25(3) 0.065(11) -0.028(15) -0.012(12) 0.14(3)
C4 0.26(5) 0.18(5) 0.34(7) 0.08(4) -0.14(4) 0.03(4)
C5 0.19(3) 0.20(3) 0.062(13) 0.034(16) 0.004(15) 0.02(2)
C6 0.17(2) 0.14(2) 0.13(2) -0.002(17) 0.10(2) -0.033(19)
C7 0.081(11) 0.080(13) 0.20(3) 0.018(14) 0.001(13) -0.008(9)
C8 0.077(8) 0.100(12) 0.22(2) -0.007(13) 0.014(12) 0.025(8)
C9 0.127(17) 0.100(17) 0.17(2) -0.079(15) 0.052(15) -0.021(13)
C10 0.090(9) 0.124(17) 0.073(9) 0.039(10) 0.013(7) 0.003(10)
C11 0.079(8) 0.072(10) 0.078(9) 0.014(8) 0.007(8) 0.015(8)
C12 0.095(11) 0.067(9) 0.092(10) 0.003(8) 0.016(8) 0.019(8)
C13 0.136(15) 0.076(13) 0.15(2) 0.010(13) 0.008(15) 0.016(10)
C14 0.19(2) 0.087(14) 0.116(15) 0.026(12) -0.016(16) 0.070(18)
C15 0.173(17) 0.070(12) 0.060(10) 0.020(8) 0.020(11) 0.070(11)
C16 0.19(2) 0.070(15) 0.167(19) 0.051(15) 0.058(14) 0.087(15)
C17 0.094(13) 0.19(3) 0.15(2) -0.015(17) -0.005(13) 0.088(16)
C18 0.081(8) 0.112(11) 0.082(9) 0.004(8) 0.027(7) 0.053(8)
N1F 0.94(7) 0.63(5) 0.75(6) 0.51(5) 0.59(5) 0.60(5)
C1F 0.48(4) 0.31(3) 0.26(2) -0.03(2) 0.25(3) -0.11(3)
C2F 1.30(10) 0.46(5) 0.90(8) -0.51(5) -0.08(7) 0.40(6)
N2F 0.25(2) 0.72(5) 0.39(3) 0.30(3) 0.047(18) -0.03(2)
N1E 0.38(3) 0.29(2) 0.40(3) -0.13(2) -0.18(2) 0.15(2)
C1E 0.23(2) 0.37(3) 0.25(2) 0.00(2) -0.019(19) 0.09(2)
C2E 0.45(5) 0.33(4) 0.30(3) 0.11(3) 0.10(3) 0.04(3)
N2E 0.70(5) 0.50(4) 0.28(2) 0.09(3) 0.35(3) 0.18(4)

loop_
_atom_type_symbol
_atom_type_description
_atom_type_scat_dispersion_real
_atom_type_scat_dispersion_imag
_atom_type_scat_source
C C 0.0033 0.0016 'International Tables Vol C Tables 4.2.6.8 and 6.1.1.4'
H H 0.0000 0.0000 'International Tables Vol C Tables 4.2.6.8 and 6.1.1.4'
N N 0.0061 0.0033 'International Tables Vol C Tables 4.2.6.8 and 6.1.1.4'
O O 0.0106 0.0060 'International Tables Vol C Tables 4.2.6.8 and 6.1.1.4'
K K 0.2009 0.2494 'International Tables Vol C Tables 4.2.6.8 and 6.1.1.4'
Fe Fe 0.3463 0.8444 'International Tables Vol C Tables 4.2.6.8 and 6.1.1.4'
Ge Ge 0.1547 1.8001 'International Tables Vol C Tables 4.2.6.8 and 6.1.1.4'

loop_
_geom_angle_atom_site_label_1
_geom_angle_atom_site_label_2
_geom_angle_atom_site_label_3
_geom_angle
Ge7 Fe1 Ge9 108.49(3)
Ge7 Fe1 Ge2 62.48(2)
Ge9 Fe1 Ge2 148.69(3)
Ge7 Fe1 Ge4 150.06(3)
Ge9 Fe1 Ge4 62.48(2)
Ge2 Fe1 Ge4 109.16(3)
Ge7 Fe1 Ge6 60.76(2)
Ge9 Fe1 Ge6 108.32(2)
Ge2 Fe1 Ge6 93.38(3)
Ge4 Fe1 Ge6 148.09(3)
Ge7 Fe1 Ge3 92.85(3)
Ge9 Fe1 Ge3 91.56(2)
Ge2 Fe1 Ge3 60.74(2)
Ge4 Fe1 Ge3 60.56(2)
Ge6 Fe1 Ge3 150.57(3)
Ge7 Fe1 Ge10 109.16(2)
Ge9 Fe1 Ge10 60.35(2)
Ge2 Fe1 Ge10 150.03(3)
Ge4 Fe1 Ge10 91.37(2)
Ge6 Fe1 Ge10 60.11(2)
Ge3 Fe1 Ge10 148.26(3)
Ge7 Fe1 Ge1 92.05(2)
Ge9 Fe1 Ge1 150.11(3)
Ge2 Fe1 Ge1 60.34(2)
Ge4 Fe1 Ge1 108.90(2)
Ge6 Fe1 Ge1 62.633(19)
Ge3 Fe1 Ge1 109.32(3)
Ge10 Fe1 Ge1 92.90(2)
Ge7 Fe1 Ge5 148.86(3)
Ge9 Fe1 Ge5 93.22(3)
Ge2 Fe1 Ge5 108.78(3)
Ge4 Fe1 Ge5 60.192(19)
Ge6 Fe1 Ge5 91.74(2)
Ge3 Fe1 Ge5 109.01(2)
Ge10 Fe1 Ge5 62.24(2)
Ge1 Fe1 Ge5 60.32(2)
Ge7 Fe1 Ge8 60.22(2)
Ge9 Fe1 Ge8 60.18(2)
Ge2 Fe1 Ge8 91.94(3)
Ge4 Fe1 Ge8 93.04(2)
Ge6 Fe1 Ge8 108.89(2)
Ge3 Fe1 Ge8 62.05(2)
Ge10 Fe1 Ge8 109.01(3)
Ge1 Fe1 Ge8 148.72(3)
Ge5 Fe1 Ge8 150.01(3)
Fe1 Ge1 Ge2 59.64(2)
Fe1 Ge1 Ge5 59.876(19)
Ge2 Ge1 Ge5 107.87(2)
Fe1 Ge1 Ge6 58.625(18)
Ge2 Ge1 Ge6 90.59(2)
Ge5 Ge1 Ge6 89.18(2)
Fe1 Ge2 Ge1 60.03(2)
Fe1 Ge2 Ge3 59.78(2)
Ge1 Ge2 Ge3 108.30(2)
Fe1 Ge2 Ge7 58.659(19)
Ge1 Ge2 Ge7 89.66(2)
Ge3 Ge2 Ge7 90.06(2)
Fe1 Ge3 Ge4 59.667(19)
Fe1 Ge3 Ge2 59.48(2)
Ge4 Ge3 Ge2 107.45(2)
Fe1 Ge3 Ge8 59.230(18)
Ge4 Ge3 Ge8 90.85(2)
Ge2 Ge3 Ge8 89.58(2)
Fe1 Ge4 Ge5 60.040(19)
Fe1 Ge4 Ge3 59.77(2)
Ge5 Ge4 Ge3 108.25(2)
Fe1 Ge4 Ge9 58.618(18)
Ge5 Ge4 Ge9 90.84(2)
Ge3 Ge4 Ge9 88.90(2)
Fe1 Ge5 Ge4 59.768(19)
Fe1 Ge5 Ge1 59.80(2)
Ge4 Ge5 Ge1 108.14(2)
Fe1 Ge5 Ge10 58.807(19)
Ge4 Ge5 Ge10 89.14(2)
Ge1 Ge5 Ge10 90.57(2)
Fe1 Ge6 Ge10 59.967(19)
Fe1 Ge6 Ge7 59.38(2)
Ge10 Ge6 Ge7 107.94(2)
Fe1 Ge6 Ge1 58.742(18)
Ge10 Ge6 Ge1 90.52(2)
Ge7 Ge6 Ge1 89.01(2)
Fe1 Ge7 Ge8 60.41(2)
Fe1 Ge7 Ge6 59.856(19)
Ge8 Ge7 Ge6 108.33(2)
Fe1 Ge7 Ge2 58.86(2)
Ge8 Ge7 Ge2 89.97(2)
Ge6 Ge7 Ge2 90.72(2)
Ge7 Ge8 Ge9 107.22(2)
Ge7 Ge8 Fe1 59.37(2)
Ge9 Ge8 Fe1 59.44(2)
Ge7 Ge8 Ge3 90.37(2)
Ge9 Ge8 Ge3 89.20(2)
Fe1 Ge8 Ge3 58.721(19)
Fe1 Ge9 Ge10 60.033(19)
Fe1 Ge9 Ge8 60.37(2)
Ge10 Ge9 Ge8 108.91(2)
Fe1 Ge9 Ge4 58.899(19)
Ge10 Ge9 Ge4 89.14(2)
Ge8 Ge9 Ge4 91.04(2)
Fe1 Ge10 Ge6 59.920(19)
Fe1 Ge10 Ge9 59.62(2)
Ge6 Ge10 Ge9 107.59(2)
Fe1 Ge10 Ge5 58.952(19)
Ge6 Ge10 Ge5 89.72(2)
Ge9 Ge10 Ge5 90.842(19)
O12 K1 O13 121.62(12)
O12 K1 O16 99.66(12)
O13 K1 O16 134.18(10)
O12 K1 O14 99.60(11)
O13 K1 O14 60.85(10)
O16 K1 O14 95.81(9)
O12 K1 O15 137.74(12)
O13 K1 O15 94.70(10)
O16 K1 O15 60.10(9)
O14 K1 O15 117.95(10)
O12 K1 O11 58.41(12)
O13 K1 O11 94.81(13)
O16 K1 O11 125.57(12)
O14 K1 O11 134.03(12)
O15 K1 O11 101.28(12)
O12 K1 N12 61.03(11)
O13 K1 N12 120.76(11)
O16 K1 N12 61.01(10)
O14 K1 N12 60.72(10)
O15 K1 N12 120.47(10)
O11 K1 N12 119.25(12)
O12 K1 N11 117.45(13)
O13 K1 N11 60.42(14)
O16 K1 N11 119.21(11)
O14 K1 N11 120.64(13)
O15 K1 N11 60.04(11)
O11 K1 N11 59.18(14)
N12 K1 N11 178.34(14)
C107 N11 C101 110.8(5)
C107 N11 C113 108.9(5)
C101 N11 C113 109.5(6)
C107 N11 K1 108.6(3)
C101 N11 K1 109.2(4)
C113 N11 K1 109.7(3)
C118 N12 C112 110.5(4)
C118 N12 C106 110.2(4)
C112 N12 C106 108.8(4)
C118 N12 K1 108.2(3)
C112 N12 K1 109.9(3)
C106 N12 K1 109.2(3)
C102 O11 C103 111.1(5)
C102 O11 K1 119.6(4)
C103 O11 K1 112.3(4)
C104 O12 C105 115.5(5)
C104 O12 K1 118.8(4)
C105 O12 K1 117.6(3)
C109 O13 C108 111.0(4)
C109 O13 K1 113.2(3)
C108 O13 K1 116.3(3)
C111 O14 C110 111.3(3)
C111 O14 K1 115.0(3)
C110 O14 K1 113.2(3)
C115 O15 C114 111.3(4)
C115 O15 K1 115.2(3)
C114 O15 K1 114.7(3)
C116 O16 C117 110.8(3)
C116 O16 K1 112.4(3)
C117 O16 K1 116.3(2)
N11 C101 C102 114.0(6)
N11 C101 H10A 108.8
C102 C101 H10A 108.8
N11 C101 H10B 108.8
C102 C101 H10B 108.8
H10A C101 H10B 107.6
O11 C102 C101 108.7(5)
O11 C102 H10C 110.0
C101 C102 H10C 110.0
O11 C102 H10D 110.0
C101 C102 H10D 110.0
H10C C102 H10D 108.3
O11 C103 C104 108.0(5)
O11 C103 H10E 110.1
C104 C103 H10E 110.1
O11 C103 H10F 110.1
C104 C103 H10F 110.1
H10E C103 H10F 108.4
O12 C104 C103 111.1(7)
O12 C104 H10G 109.4
C103 C104 H10G 109.4
O12 C104 H10H 109.4
C103 C104 H10H 109.4
H10G C104 H10H 108.0
O12 C105 C106 110.1(5)
O12 C105 H10I 109.6
C106 C105 H10I 109.6
O12 C105 H10J 109.6
C106 C105 H10J 109.6
H10I C105 H10J 108.2
N12 C106 C105 114.2(4)
N12 C106 H10K 108.7
C105 C106 H10K 108.7
N12 C106 H10L 108.7
C105 C106 H10L 108.7
H10K C106 H10L 107.6
N11 C107 C108 113.9(5)
N11 C107 H10M 108.8
C108 C107 H10M 108.8
N11 C107 H10N 108.8
C108 C107 H10N 108.8
H10M C107 H10N 107.7
O13 C108 C107 109.2(5)
O13 C108 H10O 109.8
C107 C108 H10O 109.8
O13 C108 H10P 109.8
C107 C108 H10P 109.8
H10O C108 H10P 108.3
O13 C109 C110 108.9(4)
O13 C109 H10Q 109.9
C110 C109 H10Q 109.9
O13 C109 H10R 109.9
C110 C109 H10R 109.9
H10Q C109 H10R 108.3
O14 C110 C109 109.4(4)
O14 C110 H11A 109.8
C109 C110 H11A 109.8
O14 C110 H11B 109.8
C109 C110 H11B 109.8
H11A C110 H11B 108.2
O14 C111 C112 109.1(4)
O14 C111 H11C 109.9
C112 C111 H11C 109.9
O14 C111 H11D 109.9
C112 C111 H11D 109.9
H11C C111 H11D 108.3
N12 C112 C111 113.3(4)
N12 C112 H11E 108.9
C111 C112 H11E 108.9
N12 C112 H11F 108.9
C111 C112 H11F 108.9
H11E C112 H11F 107.7
N11 C113 C114 112.5(6)
N11 C113 H11G 109.1
C114 C113 H11G 109.1
N11 C113 H11H 109.1
C114 C113 H11H 109.1
H11G C113 H11H 107.8
O15 C114 C113 108.8(5)
O15 C114 H11I 109.9
C113 C114 H11I 109.9
O15 C114 H11J 109.9
C113 C114 H11J 109.9
H11I C114 H11J 108.3
O15 C115 C116 109.4(4)
O15 C115 H11K 109.8
C116 C115 H11K 109.8
O15 C115 H11L 109.8
C116 C115 H11L 109.8
H11K C115 H11L 108.2
O16 C116 C115 109.4(4)
O16 C116 H11M 109.8
C115 C116 H11M 109.8
O16 C116 H11N 109.8
C115 C116 H11N 109.8
H11M C116 H11N 108.2
O16 C117 C118 109.4(4)
O16 C117 H11O 109.8
C118 C117 H11O 109.8
O16 C117 H11P 109.8
C118 C117 H11P 109.8
H11O C117 H11P 108.2
N12 C118 C117 114.4(4)
N12 C118 H11Q 108.7
C117 C118 H11Q 108.7
N12 C118 H11R 108.7
C117 C118 H11R 108.7
H11Q C118 H11R 107.6
O24 K2 O21 138.80(11)
O24 K2 O25 118.18(11)
O21 K2 O25 98.36(9)
O24 K2 O22 97.04(13)
O21 K2 O22 60.24(9)
O25 K2 O22 139.17(10)
O24 K2 O26 99.56(14)
O21 K2 O26 115.75(11)
O25 K2 O26 60.00(10)
O22 K2 O26 96.29(10)
O24 K2 O23 59.68(18)
O21 K2 O23 98.49(11)
O25 K2 O23 98.88(12)
O22 K2 O23 117.42(12)
O26 K2 O23 141.09(11)
O24 K2 N22 118.18(16)
O21 K2 N22 61.50(10)
O25 K2 N22 62.15(10)
O22 K2 N22 120.06(10)
O26 K2 N22 120.71(11)
O23 K2 N22 59.60(14)
O24 K2 N21 60.5(2)
O21 K2 N21 118.95(13)
O25 K2 N21 118.79(13)
O22 K2 N21 60.06(12)
O26 K2 N21 60.45(15)
O23 K2 N21 119.0(2)
N22 K2 N21 178.61(18)
C213 N21 C201 112.3(7)
C213 N21 C207 112.6(7)
C201 N21 C207 108.1(6)
C213 N21 K2 109.8(4)
C201 N21 K2 108.4(3)
C207 N21 K2 105.3(5)
C212 N22 C206 110.2(4)
C212 N22 C218 109.2(4)
C206 N22 C218 110.1(4)
C212 N22 K2 111.1(4)
C206 N22 K2 109.0(3)
C218 N22 K2 107.2(3)
C205 O21 C204 110.1(3)
C205 O21 K2 117.0(3)
C204 O21 K2 116.2(2)
C202 O22 C203 111.3(5)
C202 O22 K2 119.6(3)
C203 O22 K2 114.7(3)
C211 O23 C210 112.8(7)
C211 O23 K2 116.9(3)
C210 O23 K2 110.0(5)
C208 O24 C209 108.4(8)
C208 O24 K2 121.2(6)
C209 O24 K2 119.0(5)
C216 O25 C217 111.1(4)
C216 O25 K2 114.7(3)
C217 O25 K2 116.0(2)
C215 O26 C214 110.3(4)
C215 O26 K2 114.5(3)
C214 O26 K2 118.0(4)
N21 C201 C202 112.8(6)
N21 C201 H20A 109.0
C202 C201 H20A 109.0
N21 C201 H20B 109.0
C202 C201 H20B 109.0
H20A C201 H20B 107.8
O22 C202 C201 109.0(6)
O22 C202 H20C 109.9
C201 C202 H20C 109.9
O22 C202 H20D 109.9
C201 C202 H20D 109.9
H20C C202 H20D 108.3
O22 C203 C204 109.8(4)
O22 C203 H20E 109.7
C204 C203 H20E 109.7
O22 C203 H20F 109.7
C204 C203 H20F 109.7
H20E C203 H20F 108.2
O21 C204 C203 110.6(4)
O21 C204 H20G 109.5
C203 C204 H20G 109.5
O21 C204 H20H 109.5
C203 C204 H20H 109.5
H20G C204 H20H 108.1
O21 C205 C206 109.7(4)
O21 C205 H20I 109.7
C206 C205 H20I 109.7
O21 C205 H20J 109.7
C206 C205 H20J 109.7
H20I C205 H20J 108.2
N22 C206 C205 113.5(4)
N22 C206 H20K 108.9
C205 C206 H20K 108.9
N22 C206 H20L 108.9
C205 C206 H20L 108.9
H20K C206 H20L 107.7
C208 C207 N21 115.7(6)
C208 C207 H20M 108.4
N21 C207 H20M 108.4
C208 C207 H20N 108.4
N21 C207 H20N 108.4
H20M C207 H20N 107.4
O24 C208 C207 108.8(7)
O24 C208 H20O 109.9
C207 C208 H20O 109.9
O24 C208 H20P 109.9
C207 C208 H20P 109.9
H20O C208 H20P 108.3
O24 C209 C210 108.3(6)
O24 C209 H20Q 110.0
C210 C209 H20Q 110.0
O24 C209 H20R 110.0
C210 C209 H20R 110.0
H20Q C209 H20R 108.4
C209 C210 O23 112.0(7)
C209 C210 H21A 109.2
O23 C210 H21A 109.2
C209 C210 H21B 109.2
O23 C210 H21B 109.2
H21A C210 H21B 107.9
O23 C211 C212 107.7(5)
O23 C211 H21C 110.2
C212 C211 H21C 110.2
O23 C211 H21D 110.2
C212 C211 H21D 110.2
H21C C211 H21D 108.5
N22 C212 C211 114.3(5)
N22 C212 H21E 108.7
C211 C212 H21E 108.7
N22 C212 H21F 108.7
C211 C212 H21F 108.7
H21E C212 H21F 107.6
N21 C213 C214 114.3(7)
N21 C213 H21G 108.7
C214 C213 H21G 108.7
N21 C213 H21H 108.7
C214 C213 H21H 108.7
H21G C213 H21H 107.6
O26 C214 C213 109.3(5)
O26 C214 H21I 109.8
C213 C214 H21I 109.8
O26 C214 H21J 109.8
C213 C214 H21J 109.8
H21I C214 H21J 108.3
O26 C215 C216 108.7(4)
O26 C215 H21K 110.0
C216 C215 H21K 110.0
O26 C215 H21L 110.0
C216 C215 H21L 110.0
H21K C215 H21L 108.3
O25 C216 C215 110.1(4)
O25 C216 H21M 109.6
C215 C216 H21M 109.6
O25 C216 H21N 109.6
C215 C216 H21N 109.6
H21M C216 H21N 108.2
O25 C217 C218 110.4(4)
O25 C217 H21O 109.6
C218 C217 H21O 109.6
O25 C217 H21P 109.6
C218 C217 H21P 109.6
H21O C217 H21P 108.1
C217 C218 N22 114.4(4)
C217 C218 H21Q 108.7
N22 C218 H21Q 108.7
C217 C218 H21R 108.7
N22 C218 H21R 108.7
H21Q C218 H21R 107.6
O31 K3 O33 94.4(7)
O31 K3 O32 62.5(6)
O33 K3 O32 124.6(8)
O31 K3 O6 151.5(5)
O33 K3 O6 112.9(7)
O32 K3 O6 104.9(7)
O31 K3 N31 65.7(5)
O33 K3 N31 60.3(6)
O32 K3 N31 128.1(7)
O6 K3 N31 120.3(5)
O31 K3 O4 107.0(4)
O33 K3 O4 27.4(5)
O32 K3 O4 108.3(7)
O6 K3 O4 101.2(4)
N31 K3 O4 87.7(4)
O31 K3 O35 94.6(5)
O33 K3 O35 103.4(8)
O32 K3 O35 126.5(9)
O6 K3 O35 71.9(5)
N31 K3 O35 56.0(6)
O4 K3 O35 124.9(7)
O31 K3 N2 124.6(5)
O33 K3 N2 91.1(6)
O32 K3 N2 69.4(6)
O6 K3 N2 65.4(5)
N31 K3 N2 151.2(5)
O4 K3 N2 63.8(4)
O35 K3 N2 137.2(5)
O31 K3 O5 101.6(5)
O33 K3 O5 116.6(5)
O32 K3 O5 117.2(8)
O6 K3 O5 59.6(5)
N31 K3 O5 71.8(5)
O4 K3 O5 133.6(5)
O35 K3 O5 15.9(6)
N2 K3 O5 124.4(4)
O31 K3 O34 125.7(5)
O33 K3 O34 59.1(6)
O32 K3 O34 93.0(8)
O6 K3 O34 78.0(5)
N31 K3 O34 118.9(5)
O4 K3 O34 32.4(4)
O35 K3 O34 134.9(7)
N2 K3 O34 32.3(5)
O5 K3 O34 132.2(6)
O31 K3 O1 22.1(4)
O33 K3 O1 116.5(8)
O32 K3 O1 52.5(6)
O6 K3 O1 129.6(5)
N31 K3 O1 78.2(5)
O4 K3 O1 127.5(5)
O35 K3 O1 87.5(6)
N2 K3 O1 121.7(5)
O5 K3 O1 89.3(5)
O34 K3 O1 137.4(6)
O31 K3 O2 65.6(7)
O33 K3 O2 127.9(8)
O32 K3 O2 4.1(12)
O6 K3 O2 100.9(7)
N31 K3 O2 131.0(8)
O4 K3 O2 110.4(7)
O35 K3 O2 124.6(9)
N2 K3 O2 68.0(8)
O5 K3 O2 114.5(8)
O34 K3 O2 93.2(9)
O1 K3 O2 54.3(8)
C301 N31 C313 110(3)
C301 N31 C307 113(2)
C313 N31 C307 115(2)
C301 N31 K3 101.6(13)
C313 N31 K3 113(2)
C307 N31 K3 102.5(17)
C318 N32 C312 125(2)
C318 N32 C306 103.6(15)
C312 N32 C306 97(2)
C318 N32 K3 110.4(16)
C312 N32 K3 110.9(13)
C306 N32 K3 107.5(11)
C303 O31 C302 118.0(16)
C303 O31 K3 115.1(12)
C302 O31 K3 115.8(9)
C304 O32 C305 107(2)
C304 O32 K3 123(2)
C305 O32 K3 129.7(15)
C309 O33 C308 107.0(17)
C309 O33 K3 129.0(13)
C308 O33 K3 122.6(18)
C310 O34 C311 123(2)
C310 O34 K3 112.7(14)
C311 O34 K3 124.1(12)
C314 O35 C315 118(3)
C314 O35 K3 123(2)
C315 O35 K3 113.7(14)
C317 O36 C316 121(2)
C317 O36 K3 121.7(19)
C316 O36 K3 107.2(12)
N31 C301 C302 126(2)
N31 C301 K3 55.3(12)
C302 C301 K3 89.4(13)
N31 C301 H30A 105.8
C302 C301 H30A 105.8
K3 C301 H30A 79.7
N31 C301 H30B 105.8
C302 C301 H30B 105.8
K3 C301 H30B 161.0
H30A C301 H30B 106.2
C301 C302 O31 99.7(19)
C301 C302 K3 66.6(12)
O31 C302 K3 41.4(7)
C301 C302 H30C 111.8
O31 C302 H30C 111.8
K3 C302 H30C 146.7
C301 C302 H30D 111.8
O31 C302 H30D 111.8
K3 C302 H30D 100.9
H30C C302 H30D 109.6
O31 C303 C304 113.0(17)
O31 C303 K3 42.2(8)
C304 C303 K3 82.3(9)
O31 C303 H30E 109.0
C304 C303 H30E 109.0
K3 C303 H30E 149.6
O31 C303 H30F 109.0
C304 C303 H30F 109.0
K3 C303 H30F 94.2
H30E C303 H30F 107.8
O32 C304 C303 107.8(16)
O32 C304 H30G 110.1
C303 C304 H30G 110.1
O32 C304 H30H 110.1
C303 C304 H30H 110.1
H30G C304 H30H 108.5
C306 C305 O32 118(2)
C306 C305 H30I 107.9
O32 C305 H30I 107.9
C306 C305 H30J 107.9
O32 C305 H30J 107.9
H30I C305 H30J 107.2
C305 C306 N32 120(2)
C305 C306 H30K 107.4
N32 C306 H30K 107.4
C305 C306 H30L 107.4
N32 C306 H30L 107.4
H30K C306 H30L 106.9
C308 C307 N31 110(2)
C308 C307 K3 88.5(17)
N31 C307 K3 51.6(13)
C308 C307 H30M 109.6
N31 C307 H30M 109.6
K3 C307 H30M 158.7
C308 C307 H30N 109.6
N31 C307 H30N 109.6
K3 C307 H30N 74.5
H30M C307 H30N 108.1
C307 C308 O33 91(2)
C307 C308 H30O 113.4
O33 C308 H30O 113.4
C307 C308 H30P 113.4
O33 C308 H30P 113.4
H30O C308 H30P 110.7
O33 C309 C310 111.7(15)
O33 C309 H30Q 109.3
C310 C309 H30Q 109.3
O33 C309 H30R 109.3
C310 C309 H30R 109.3
H30Q C309 H30R 107.9
O34 C310 C309 126(2)
O34 C310 H31A 105.7
C309 C310 H31A 105.7
O34 C310 H31B 105.7
C309 C310 H31B 105.7
H31A C310 H31B 106.2
O34 C311 C312 121.2(19)
O34 C311 H31C 107.0
C312 C311 H31C 107.0
O34 C311 H31D 107.0
C312 C311 H31D 107.0
H31C C311 H31D 106.8
C311 C312 N32 105(2)
C311 C312 H31E 110.8
N32 C312 H31E 110.8
C311 C312 H31F 110.8
N32 C312 H31F 110.8
H31E C312 H31F 108.9
C314 C313 N31 126(5)
C314 C313 K3 86(3)
N31 C313 K3 45.7(15)
C314 C313 H31G 105.9
N31 C313 H31G 105.9
K3 C313 H31G 146.4
C314 C313 H31H 105.9
N31 C313 H31H 105.9
K3 C313 H31H 100.1
H31G C313 H31H 106.3
C313 C314 O35 114(4)
C313 C314 H31I 108.8
O35 C314 H31I 108.8
C313 C314 H31J 108.8
O35 C314 H31J 108.8
H31I C314 H31J 107.7
C316 C315 O35 119.4(19)
C316 C315 H31K 107.5
O35 C315 H31K 107.5
C316 C315 H31L 107.5
O35 C315 H31L 107.5
H31K C315 H31L 107.0
C315 C316 O36 117.5(17)
C315 C316 H31M 107.9
O36 C316 H31M 107.9
C315 C316 H31N 107.9
O36 C316 H31N 107.9
H31M C316 H31N 107.2
O36 C317 C318 123(3)
O36 C317 H31O 106.7
C318 C317 H31O 106.7
O36 C317 H31P 106.7
C318 C317 H31P 106.7
H31O C317 H31P 106.6
C317 C318 N32 120(3)
C317 C318 H31Q 107.2
N32 C318 H31Q 107.2
C317 C318 H31R 107.2
N32 C318 H31R 107.2
H31Q C318 H31R 106.9
C13 N1 C7 113(2)
C13 N1 C1 110.0(18)
C7 N1 C1 117(2)
C13 N1 K3 103.9(14)
C7 N1 K3 110.1(9)
C1 N1 K3 101.7(14)
C18 N2 C12 107.2(15)
C18 N2 C6 105.8(17)
C12 N2 C6 116.6(19)
C18 N2 K3 114.8(10)
C12 N2 K3 107.6(11)
C6 N2 K3 105.2(12)
C2 O1 C3 129(2)
C2 O1 K3 119.7(18)
C3 O1 K3 111.5(12)
C5 O2 C4 106(4)
C5 O2 K3 101.0(19)
C4 O2 K3 109(3)
C9 O3 C8 113.5(18)
C9 O3 K3 113.3(14)
C8 O3 K3 120.3(13)
C10 O4 C11 114.8(14)
C10 O4 K3 116.2(13)
C11 O4 K3 119.5(10)
C14 O5 C15 111.1(18)
C14 O5 K3 125.3(13)
C15 O5 K3 112.6(15)
C16 O6 C17 107.9(17)
C16 O6 K3 112.2(15)
C17 O6 K3 112.5(11)
C2 C1 N1 119.4(19)
C2 C1 H13A 107.5
N1 C1 H13A 107.5
C2 C1 H13B 107.5
N1 C1 H13B 107.5
H13A C1 H13B 107.0
O1 C2 C1 129(2)
O1 C2 H14A 105.0
C1 C2 H14A 105.0
O1 C2 H14B 105.0
C1 C2 H14B 105.0
H14A C2 H14B 105.9
O1 C3 C4 94(3)
O1 C3 H15A 112.9
C4 C3 H15A 112.9
O1 C3 H15B 112.9
C4 C3 H15B 112.9
H15A C3 H15B 110.3
O2 C4 C3 87(4)
O2 C4 H16A 114.1
C3 C4 H16A 114.1
O2 C4 H16B 114.1
C3 C4 H16B 114.1
H16A C4 H16B 111.3
O2 C5 C6 111(3)
O2 C5 K3 56.4(15)
C6 C5 K3 77.6(11)
O2 C5 H17A 109.4
C6 C5 H17A 109.4
K3 C5 H17A 80.0
O2 C5 H17B 109.4
C6 C5 H17B 109.4
K3 C5 H17B 165.8
H17A C5 H17B 108.0
N2 C6 C5 112(2)
N2 C6 K3 49.8(8)
C5 C6 K3 75.4(12)
N2 C6 H18A 109.2
C5 C6 H18A 109.2
K3 C6 H18A 91.5
N2 C6 H18B 109.2
C5 C6 H18B 109.2
K3 C6 H18B 156.3
H18A C6 H18B 107.9
N1 C7 C8 115.3(16)
N1 C7 H1B1 108.4
C8 C7 H1B1 108.4
N1 C7 H1B2 108.4
C8 C7 H1B2 108.4
H1B1 C7 H1B2 107.5
O3 C8 C7 111.8(13)
O3 C8 H2B1 109.3
C7 C8 H2B1 109.3
O3 C8 H2B2 109.3
C7 C8 H2B2 109.3
H2B1 C8 H2B2 107.9
C10 C9 O3 109(3)
C10 C9 H3B1 109.8
O3 C9 H3B1 109.8
C10 C9 H3B2 109.8
O3 C9 H3B2 109.8
H3B1 C9 H3B2 108.3
C9 C10 O4 119(2)
C9 C10 H4B1 107.5
O4 C10 H4B1 107.5
C9 C10 H4B2 107.6
O4 C10 H4B2 107.6
H4B1 C10 H4B2 107.0
C12 C11 O4 100.1(17)
C12 C11 H5B1 111.8
O4 C11 H5B1 111.8
C12 C11 H5B2 111.8
O4 C11 H5B2 111.8
H5B1 C11 H5B2 109.5
N2 C12 C11 126.5(17)
N2 C12 K3 49.7(9)
C11 C12 K3 90.1(12)
N2 C12 H6B1 105.7
C11 C12 H6B1 105.7
K3 C12 H6B1 87.3
N2 C12 H6B2 105.7
C11 C12 H6B2 105.7
K3 C12 H6B2 155.1
H6B1 C12 H6B2 106.1
N1 C13 C14 115.4(17)
N1 C13 H7B1 108.4
C14 C13 H7B1 108.4
N1 C13 H7B2 108.4
C14 C13 H7B2 108.4
H7B1 C13 H7B2 107.5
O5 C14 C13 110(2)
O5 C14 H8B1 109.7
C13 C14 H8B1 109.7
O5 C14 H8B2 109.7
C13 C14 H8B2 109.7
H8B1 C14 H8B2 108.2
O5 C15 C16 107.7(19)
O5 C15 H9B1 110.2
C16 C15 H9B1 110.2
O5 C15 H9B2 110.2
C16 C15 H9B2 110.2
H9B1 C15 H9B2 108.5
O6 C16 C15 104.9(19)
O6 C16 K3 46.1(10)
C15 C16 K3 83.1(14)
O6 C16 H10S 110.8
C15 C16 H10S 110.8
K3 C16 H10S 156.6
O6 C16 H10T 110.8
C15 C16 H10T 110.8
K3 C16 H10T 81.9
H10S C16 H10T 108.8
O6 C17 C18 109.5(15)
O6 C17 K3 44.6(7)
C18 C17 K3 78.6(8)
O6 C17 H11S 109.8
C18 C17 H11S 109.8
K3 C17 H11S 91.9
O6 C17 H11T 109.8
C18 C17 H11T 109.8
K3 C17 H11T 152.9
H11S C17 H11T 108.2
N2 C18 C17 108.5(13)
N2 C18 H12A 110.0
C17 C18 H12A 110.0
N2 C18 H12B 110.0
C17 C18 H12B 110.0
H12A C18 H12B 108.4
C1F N1F H1F3 109.5
C1F N1F H1F4 109.5
H1F3 N1F H1F4 109.5
C1F N1F H1F5 109.5
H1F3 N1F H1F5 109.5
H1F4 N1F H1F5 109.5
C2F C1F N1F 114.0(15)
C2F C1F H1F6 108.8
N1F C1F H1F6 108.8
C2F C1F H1F7 108.8
N1F C1F H1F7 108.8
H1F6 C1F H1F7 107.7
N2F C2F C1F 115(2)
N2F C2F H2F4 108.5
C1F C2F H2F4 108.5
N2F C2F H2F5 108.5
C1F C2F H2F5 108.5
H2F4 C2F H2F5 107.5
C2F N2F H2F1 109.5
C2F N2F H2F2 109.5
H2F1 N2F H2F2 109.5
C2F N2F H2F3 109.5
H2F1 N2F H2F3 109.5
H2F2 N2F H2F3 109.5
C1E N1E H1E3 109.5
C1E N1E H1E4 109.5
H1E3 N1E H1E4 109.5
C1E N1E H1E5 109.5
H1E3 N1E H1E5 109.5
H1E4 N1E H1E5 109.5
N1E C1E C2E 118.9(17)
N1E C1E H1E1 107.6
C2E C1E H1E1 107.6
N1E C1E H1E2 107.6
C2E C1E H1E2 107.6
H1E1 C1E H1E2 107.0
N2E C2E C1E 117.0(18)
N2E C2E H2E4 108.0
C1E C2E H2E4 108.0
N2E C2E H2E5 108.0
C1E C2E H2E5 108.0
H2E4 C2E H2E5 107.3
C2E N2E H2E1 109.5
C2E N2E H2E2 109.5
H2E1 N2E H2E2 109.5
C2E N2E H2E3 109.5
H2E1 N2E H2E3 109.5
H2E2 N2E H2E3 109.5

loop_
_geom_bond_atom_site_label_1
_geom_bond_atom_site_label_2
_geom_bond_distance
Fe1 Ge7 2.5087(7)
Fe1 Ge9 2.5116(7)
Fe1 Ge2 2.5142(8)
Fe1 Ge4 2.5191(7)
Fe1 Ge6 2.5210(7)
Fe1 Ge3 2.5218(7)
Fe1 Ge10 2.5222(7)
Fe1 Ge1 2.5241(7)
Fe1 Ge5 2.5260(7)
Fe1 Ge8 2.5353(7)
Ge1 Ge2 2.5319(8)
Ge1 Ge5 2.5374(7)
Ge1 Ge6 2.6222(6)
Ge2 Ge3 2.5462(8)
Ge2 Ge7 2.6049(7)
Ge3 Ge4 2.5418(7)
Ge3 Ge8 2.6065(6)
Ge4 Ge5 2.5299(6)
Ge4 Ge9 2.6092(6)
Ge5 Ge10 2.6091(6)
Ge6 Ge10 2.5259(7)
Ge6 Ge7 2.5438(7)
Ge7 Ge8 2.5304(7)
Ge8 Ge9 2.5306(7)
Ge9 Ge10 2.5301(6)
K1 O12 2.793(4)
K1 O13 2.806(3)
K1 O16 2.819(3)
K1 O14 2.823(3)
K1 O15 2.836(3)
K1 O11 2.855(4)
K1 N12 2.994(4)
K1 N11 3.036(4)
N11 C107 1.458(9)
N11 C101 1.467(10)
N11 C113 1.484(7)
N12 C118 1.471(6)
N12 C112 1.478(6)
N12 C106 1.484(6)
O11 C102 1.410(8)
O11 C103 1.421(8)
O12 C104 1.381(8)
O12 C105 1.432(7)
O13 C109 1.434(7)
O13 C108 1.442(6)
O14 C111 1.431(6)
O14 C110 1.433(5)
O15 C115 1.420(6)
O15 C114 1.432(7)
O16 C116 1.429(6)
O16 C117 1.430(6)
C101 C102 1.500(10)
C101 H10A 0.9900
C101 H10B 0.9900
C102 H10C 0.9900
C102 H10D 0.9900
C103 C104 1.449(10)
C103 H10E 0.9900
C103 H10F 0.9900
C104 H10G 0.9900
C104 H10H 0.9900
C105 C106 1.493(8)
C105 H10I 0.9900
C105 H10J 0.9900
C106 H10K 0.9900
C106 H10L 0.9900
C107 C108 1.490(10)
C107 H10M 0.9900
C107 H10N 0.9900
C108 H10O 0.9900
C108 H10P 0.9900
C109 C110 1.478(8)
C109 H10Q 0.9900
C109 H10R 0.9900
C110 H11A 0.9900
C110 H11B 0.9900
C111 C112 1.502(7)
C111 H11C 0.9900
C111 H11D 0.9900
C112 H11E 0.9900
C112 H11F 0.9900
C113 C114 1.497(9)
C113 H11G 0.9900
C113 H11H 0.9900
C114 H11I 0.9900
C114 H11J 0.9900
C115 C116 1.475(7)
C115 H11K 0.9900
C115 H11L 0.9900
C116 H11M 0.9900
C116 H11N 0.9900
C117 C118 1.487(7)
C117 H11O 0.9900
C117 H11P 0.9900
C118 H11Q 0.9900
C118 H11R 0.9900
K2 O24 2.767(4)
K2 O21 2.801(3)
K2 O25 2.804(3)
K2 O22 2.835(3)
K2 O26 2.839(3)
K2 O23 2.881(5)
K2 N22 2.954(4)
K2 N21 2.991(5)
N21 C213 1.453(12)
N21 C201 1.473(7)
N21 C207 1.525(14)
N22 C212 1.457(8)
N22 C206 1.470(6)
N22 C218 1.487(6)
O21 C205 1.420(6)
O21 C204 1.434(5)
O22 C202 1.414(7)
O22 C203 1.431(6)
O23 C211 1.427(10)
O23 C210 1.455(9)
O24 C208 1.400(14)
O24 C209 1.407(14)
O25 C216 1.402(6)
O25 C217 1.429(6)
O26 C215 1.427(6)
O26 C214 1.428(7)
C201 C202 1.512(11)
C201 H20A 0.9900
C201 H20B 0.9900
C202 H20C 0.9900
C202 H20D 0.9900
C203 C204 1.484(7)
C203 H20E 0.9900
C203 H20F 0.9900
C204 H20G 0.9900
C204 H20H 0.9900
C205 C206 1.513(7)
C205 H20I 0.9900
C205 H20J 0.9900
C206 H20K 0.9900
C206 H20L 0.9900
C207 C208 1.427(18)
C207 H20M 0.9900
C207 H20N 0.9900
C208 H20O 0.9900
C208 H20P 0.9900
C209 C210 1.433(16)
C209 H20Q 0.9900
C209 H20R 0.9900
C210 H21A 0.9900
C210 H21B 0.9900
C211 C212 1.486(11)
C211 H21C 0.9900
C211 H21D 0.9900
C212 H21E 0.9900
C212 H21F 0.9900
C213 C214 1.518(10)
C213 H21G 0.9900
C213 H21H 0.9900
C214 H21I 0.9900
C214 H21J 0.9900
C215 C216 1.491(8)
C215 H21K 0.9900
C215 H21L 0.9900
C216 H21M 0.9900
C216 H21N 0.9900
C217 C218 1.480(8)
C217 H21O 0.9900
C217 H21P 0.9900
C218 H21Q 0.9900
C218 H21R 0.9900
K3 O31 2.597(14)
K3 O33 2.630(12)
K3 O32 2.66(2)
K3 O6 2.688(11)
K3 N31 2.72(2)
K3 O4 2.739(10)
K3 O35 2.76(2)
K3 N2 2.781(13)
K3 O5 2.783(19)
K3 O34 2.836(15)
K3 O1 2.858(13)
K3 O2 2.95(3)
N31 C301 1.30(2)
N31 C313 1.39(3)
N31 C307 1.52(3)
N32 C318 1.53(3)
N32 C312 1.58(3)
N32 C306 1.61(4)
O31 C303 1.50(2)
O31 C302 1.52(3)
O32 C304 1.39(4)
O32 C305 1.53(4)
O33 C309 1.33(3)
O33 C308 1.47(4)
O34 C310 1.36(3)
O34 C311 1.36(3)
O35 C314 1.27(4)
O35 C315 1.453(19)
O36 C317 1.28(4)
O36 C316 1.474(17)
C301 C302 1.44(3)
C301 H30A 0.9900
C301 H30B 0.9900
C302 H30C 0.9900
C302 H30D 0.9900
C303 C304 1.51(4)
C303 H30E 0.9900
C303 H30F 0.9900
C304 H30G 0.9900
C304 H30H 0.9900
C305 C306 1.34(3)
C305 H30I 0.9900
C305 H30J 0.9900
C306 H30K 0.9900
C306 H30L 0.9900
C307 C308 1.41(4)
C307 H30M 0.9900
C307 H30N 0.9900
C308 H30O 0.9900
C308 H30P 0.9900
C309 C310 1.40(3)
C309 H30Q 0.9900
C309 H30R 0.9900
C310 H31A 0.9900
C310 H31B 0.9900
C311 C312 1.56(4)
C311 H31C 0.9900
C311 H31D 0.9900
C312 H31E 0.9900
C312 H31F 0.9900
C313 C314 1.15(5)
C313 H31G 0.9900
C313 H31H 0.9900
C314 H31I 0.9900
C314 H31J 0.9900
C315 C316 1.445(17)
C315 H31K 0.9900
C315 H31L 0.9900
C316 H31M 0.9900
C316 H31N 0.9900
C317 C318 1.34(4)
C317 H31O 0.9900
C317 H31P 0.9900
C318 H31Q 0.9900
C318 H31R 0.9900
N1 C13 1.44(3)
N1 C7 1.448(18)
N1 C1 1.60(4)
N2 C18 1.396(19)
N2 C12 1.40(2)
N2 C6 1.54(3)
O1 C2 1.23(4)
O1 C3 1.48(3)
O2 C5 1.36(5)
O2 C4 1.38(7)
O3 C9 1.32(3)
O3 C8 1.441(15)
O4 C10 1.37(2)
O4 C11 1.581(19)
O5 C14 1.39(4)
O5 C15 1.42(3)
O6 C16 1.38(3)
O6 C17 1.49(3)
C1 C2 1.55(5)
C1 H13A 0.9900
C1 H13B 0.9900
C2 H14A 0.9900
C2 H14B 0.9900
C3 C4 1.62(6)
C3 H15A 0.9900
C3 H15B 0.9900
C4 H16A 0.9900
C4 H16B 0.9900
C5 C6 1.63(4)
C5 H17A 0.9900
C5 H17B 0.9900
C6 H18A 0.9900
C6 H18B 0.9900
C7 C8 1.493(16)
C7 H1B1 0.9900
C7 H1B2 0.9900
C8 H2B1 0.9900
C8 H2B2 0.9900
C9 C10 1.32(3)
C9 H3B1 0.9900
C9 H3B2 0.9900
C10 H4B1 0.9900
C10 H4B2 0.9900
C11 C12 1.48(3)
C11 H5B1 0.9900
C11 H5B2 0.9900
C12 H6B1 0.9900
C12 H6B2 0.9900
C13 C14 1.52(3)
C13 H7B1 0.9900
C13 H7B2 0.9900
C14 H8B1 0.9900
C14 H8B2 0.9900
C15 C16 1.43(4)
C15 H9B1 0.9900
C15 H9B2 0.9900
C16 H10S 0.9900
C16 H10T 0.9900
C17 C18 1.66(3)
C17 H11S 0.9900
C17 H11T 0.9900
C18 H12A 0.9900
C18 H12B 0.9900
N1F C1F 1.506(17)
N1F H1F3 0.9100
N1F H1F4 0.9100
N1F H1F5 0.9100
C1F C2F 1.50(2)
C1F H1F6 0.9900
C1F H1F7 0.9900
C2F N2F 1.487(19)
C2F H2F4 0.9900
C2F H2F5 0.9900
N2F H2F1 0.9100
N2F H2F2 0.9100
N2F H2F3 0.9100
N1E C1E 1.399(16)
N1E H1E3 0.9100
N1E H1E4 0.9100
N1E H1E5 0.9100
C1E C2E 1.500(17)
C1E H1E1 0.9900
C1E H1E2 0.9900
C2E N2E 1.449(18)
C2E H2E4 0.9900
C2E H2E5 0.9900
N2E H2E1 0.9100
N2E H2E2 0.9100
N2E H2E3 0.9100
